data_7106671
loop_
_publ_author_name
'Takeshi Sakano'
'Kenji Higashiguchi'
'Kenji Matsuda'

_publ_section_title
;
 Comparison of Molecular Conductance between Planer and Twisted
 4-Phenylpyridine by using Two-dimensional Phase Separation of
 Tetraphenylporphyrin Templates at Liquid-HOPG Interface
;
_journal_name_full Chem.Commun.
_journal_page_first 8427
_journal_paper_doi 10.1039/c1cc12041g
_journal_volume 47
_journal_year 2011
_chemical_formula_moiety
;
C59 H47 Cl N5 O Rh
;
_chemical_formula_sum 'C59 H47 Cl N5 O Rh'
_chemical_formula_weight 980.38
_chemical_name_common C0-Rh-2
_chemical_name_systematic
;
4-(2,6-dimethylphenyl)-3-methylpyridine-coordinated 
rhodium 5,10,15,20-tetraphenylporphyrin chloride
;
_space_group_IT_number 9
_symmetry_cell_setting monoclinic
_symmetry_space_group_name_Hall 'C -2yc'
_symmetry_space_group_name_H-M 'C 1 c 1'
_atom_sites_solution_hydrogens geom
_atom_sites_solution_primary direct
_atom_sites_solution_secondary difmap
_audit_creation_method SHELXL-97
_cell_angle_alpha 90.00
_cell_angle_beta 111.2830(10)
_cell_angle_gamma 90.00
_cell_formula_units_Z 4
_cell_length_a 17.7891(12)
_cell_length_b 13.8346(10)
_cell_length_c 20.6811(19)
_cell_measurement_temperature 193(2)
_cell_volume 4742.6(6)
_computing_cell_refinement 'Bruker SMART'
_computing_data_collection 'Bruker SMART'
_computing_data_reduction 'Bruker SHELXTL'
_computing_molecular_graphics 'Bruker SHELXTL'
_computing_publication_material 'Bruker SHELXTL'
_computing_structure_refinement 'SHELXL-97 (Sheldrick, 2008)'
_computing_structure_solution 'SHELXS-97 (Sheldrick, 2008)'
_diffrn_ambient_temperature 193(2)
_diffrn_detector_area_resol_mean 8.366
_diffrn_measured_fraction_theta_full 0.810
_diffrn_measured_fraction_theta_max 0.810
_diffrn_radiation_monochromator graphite
_diffrn_radiation_source 'fine-focus sealed tube'
_diffrn_radiation_type MoK\a
_diffrn_radiation_wavelength 0.71073
_diffrn_reflns_av_R_equivalents 0.0198
_diffrn_reflns_av_sigmaI/netI 0.0415
_diffrn_reflns_limit_h_max 20
_diffrn_reflns_limit_h_min -22
_diffrn_reflns_limit_k_max 11
_diffrn_reflns_limit_k_min -18
_diffrn_reflns_limit_l_max 25
_diffrn_reflns_limit_l_min -26
_diffrn_reflns_number 8803
_diffrn_reflns_theta_full 28.34
_diffrn_reflns_theta_max 28.34
_diffrn_reflns_theta_min 1.92
_exptl_absorpt_coefficient_mu 0.464
_exptl_absorpt_correction_T_max 0.9507
_exptl_absorpt_correction_T_min 0.8158
_exptl_absorpt_correction_type numerical
_exptl_absorpt_process_details XPREP;
_exptl_crystal_colour purple
_exptl_crystal_density_diffrn 1.373
_exptl_crystal_density_method 'not measured'
_exptl_crystal_description needle
_exptl_crystal_F_000 2024
_exptl_crystal_size_max 0.46
_exptl_crystal_size_mid 0.17
_exptl_crystal_size_min 0.11
_refine_diff_density_max 1.057
_refine_diff_density_min -1.120
_refine_diff_density_rms 0.092
_refine_ls_abs_structure_details 'Flack H D (1983), Acta Cryst. A39, 876-881'
_refine_ls_abs_structure_Flack 0.52(4)
_refine_ls_extinction_method none
_refine_ls_goodness_of_fit_ref 1.041
_refine_ls_hydrogen_treatment mixed
_refine_ls_matrix_type full
_refine_ls_number_parameters 607
_refine_ls_number_reflns 7644
_refine_ls_number_restraints 2
_refine_ls_restrained_S_all 1.041
_refine_ls_R_factor_all 0.0589
_refine_ls_R_factor_gt 0.0477
_refine_ls_shift/su_max 0.038
_refine_ls_shift/su_mean 0.001
_refine_ls_structure_factor_coef Fsqd
_refine_ls_weighting_details 'calc w=1/[\s^2^(Fo^2^)+(0.0888P)^2^+3.3465P] where P=(Fo^2^+2Fc^2^)/3'
_refine_ls_weighting_scheme calc
_refine_ls_wR_factor_gt 0.1254
_refine_ls_wR_factor_ref 0.1343
_reflns_number_gt 6333
_reflns_number_total 7644
_reflns_threshold_expression >2sigma(I)
_cod_data_source_file c1cc12041g.txt
_cod_data_source_block C0-Rh-2
_cod_original_sg_symbol_H-M Cc
_cod_original_formula_sum
;
C59 H47 Cl N5 O Rh
;
_cod_database_code 7106671

loop_
_symmetry_equiv_pos_as_xyz
'x, y, z'
'x, -y, z+1/2'
'x+1/2, y+1/2, z'
'x+1/2, -y+1/2, z+1/2'

loop_
_atom_site_label
_atom_site_type_symbol
_atom_site_fract_x
_atom_site_fract_y
_atom_site_fract_z
_atom_site_U_iso_or_equiv
_atom_site_adp_type
_atom_site_occupancy
_atom_site_symmetry_multiplicity
_atom_site_calc_flag
_atom_site_refinement_flags
_atom_site_disorder_assembly
_atom_site_disorder_group
C1 C 0.3340(4) 0.3811(4) 0.1938(3) 0.0279(16) Uani 1 1 d . . .
C2 C 0.4140(5) 0.4223(5) 0.2251(4) 0.0406(17) Uani 1 1 d . . .
H2 H 0.4317 0.4628 0.2649 0.049 Uiso 1 1 calc R . .
C3 C 0.4589(4) 0.3941(5) 0.1889(4) 0.0362(17) Uani 1 1 d . . .
H3 H 0.5142 0.4095 0.1994 0.043 Uiso 1 1 calc R . .
C4 C 0.4096(4) 0.3365(5) 0.1311(3) 0.0322(16) Uani 1 1 d . . .
C5 C 0.4336(4) 0.2967(5) 0.0807(3) 0.0275(15) Uani 1 1 d . . .
C6 C 0.3851(7) 0.2412(4) 0.0262(6) 0.026(2) Uani 1 1 d . . .
C7 C 0.4096(4) 0.2002(6) -0.0270(4) 0.0380(18) Uani 1 1 d . . .
H7 H 0.4605 0.2086 -0.0314 0.046 Uiso 1 1 calc R . .
C8 C 0.3466(4) 0.1473(5) -0.0700(4) 0.0338(16) Uani 1 1 d . . .
H8 H 0.3460 0.1104 -0.1088 0.041 Uiso 1 1 calc R . .
C9 C 0.2810(4) 0.1580(4) -0.0454(3) 0.0291(15) Uani 1 1 d . . .
C10 C 0.2054(4) 0.1144(5) -0.0741(3) 0.0291(15) Uani 1 1 d . . .
C11 C 0.1421(4) 0.1240(5) -0.0497(4) 0.0332(17) Uani 1 1 d . . .
C12 C 0.0618(4) 0.0869(6) -0.0866(4) 0.0431(19) Uani 1 1 d . . .
H12 H 0.0441 0.0514 -0.1288 0.052 Uiso 1 1 calc R . .
C13 C 0.0171(5) 0.1130(6) -0.0487(4) 0.0434(19) Uani 1 1 d . . .
H13 H -0.0383 0.0990 -0.0591 0.052 Uiso 1 1 calc R . .
C14 C 0.0697(4) 0.1662(5) 0.0103(3) 0.0311(16) Uani 1 1 d . . .
C15 C 0.0462(4) 0.2061(5) 0.0614(3) 0.0318(16) Uani 1 1 d . . .
C16 C 0.0954(7) 0.2616(5) 0.1185(6) 0.030(3) Uani 1 1 d . . .
C17 C 0.0690(4) 0.3049(5) 0.1696(3) 0.0297(15) Uani 1 1 d . . .
H17 H 0.0172 0.2985 0.1727 0.036 Uiso 1 1 calc R . .
C18 C 0.1303(4) 0.3553(5) 0.2116(4) 0.0351(17) Uani 1 1 d . . .
H18 H 0.1304 0.3916 0.2506 0.042 Uiso 1 1 calc R . .
C19 C 0.1972(4) 0.3458(5) 0.1884(3) 0.0282(15) Uani 1 1 d . . .
C20 C 0.2716(4) 0.3912(5) 0.2178(3) 0.0304(15) Uani 1 1 d . . .
C21 C 0.5167(4) 0.3140(5) 0.0856(4) 0.0324(15) Uani 1 1 d . . .
C22 C 0.5373(4) 0.3870(6) 0.0490(4) 0.0422(19) Uani 1 1 d . . .
H22 H 0.4959 0.4289 0.0211 0.051 Uiso 1 1 calc R . .
C23 C 0.6157(4) 0.4018(7) 0.0513(4) 0.050(2) Uani 1 1 d . . .
H23 H 0.6273 0.4539 0.0265 0.059 Uiso 1 1 calc R . .
C24 C 0.6750(5) 0.3415(6) 0.0890(4) 0.049(2) Uani 1 1 d . . .
H24 H 0.7279 0.3502 0.0889 0.059 Uiso 1 1 calc R . .
C25 C 0.6604(8) 0.2674(8) 0.1277(8) 0.062(4) Uani 1 1 d . . .
H25 H 0.7029 0.2268 0.1555 0.075 Uiso 1 1 calc R . .
C26 C 0.5797(9) 0.2536(5) 0.1245(9) 0.052(4) Uani 1 1 d . . .
H26 H 0.5684 0.2017 0.1497 0.063 Uiso 1 1 calc R . .
C27 C 0.1908(4) 0.0510(5) -0.1383(3) 0.0321(16) Uani 1 1 d . . .
C28 C 0.1885(4) 0.0854(6) -0.2001(3) 0.0372(17) Uani 1 1 d . . .
H28 H 0.1979 0.1522 -0.2047 0.045 Uiso 1 1 calc R . .
C29 C 0.1725(4) 0.0235(6) -0.2584(4) 0.050(2) Uani 1 1 d . . .
H29 H 0.1711 0.0485 -0.3016 0.060 Uiso 1 1 calc R . .
C30 C 0.1590(5) -0.0718(6) -0.2517(4) 0.050(2) Uani 1 1 d . . .
H30 H 0.1483 -0.1137 -0.2904 0.060 Uiso 1 1 calc R . .
C31 C 0.1607(5) -0.1075(6) -0.1913(5) 0.061(2) Uani 1 1 d . . .
H31 H 0.1511 -0.1745 -0.1878 0.074 Uiso 1 1 calc R . .
C32 C 0.1763(5) -0.0486(6) -0.1330(4) 0.052(2) Uani 1 1 d . . .
H32 H 0.1772 -0.0752 -0.0904 0.062 Uiso 1 1 calc R . .
C33 C -0.0431(4) 0.1936(5) 0.0558(4) 0.0331(16) Uani 1 1 d . . .
C34 C -0.0999(8) 0.2552(5) 0.0157(8) 0.050(4) Uani 1 1 d . . .
H34 H -0.0866 0.3050 -0.0098 0.059 Uiso 1 1 calc R . .
C35 C -0.1773(9) 0.2434(6) 0.0132(9) 0.068(5) Uani 1 1 d . . .
H35 H -0.2167 0.2897 -0.0115 0.082 Uiso 1 1 calc R . .
C36 C -0.2002(5) 0.1694(7) 0.0441(5) 0.058(2) Uani 1 1 d . . .
H36 H -0.2553 0.1614 0.0384 0.069 Uiso 1 1 calc R . .
C37 C -0.1428(5) 0.1056(7) 0.0840(4) 0.051(2) Uani 1 1 d . . .
H37 H -0.1575 0.0540 0.1073 0.062 Uiso 1 1 calc R . .
C38 C -0.0613(4) 0.1175(6) 0.0899(4) 0.046(2) Uani 1 1 d . . .
H38 H -0.0206 0.0740 0.1167 0.055 Uiso 1 1 calc R . .
C39 C 0.2844(4) 0.4571(5) 0.2775(4) 0.0336(16) Uani 1 1 d . . .
C40 C 0.2841(6) 0.5537(5) 0.2706(4) 0.061(2) Uani 1 1 d . . .
H40 H 0.2768 0.5810 0.2266 0.073 Uiso 1 1 calc R . .
C41 C 0.2943(8) 0.6147(6) 0.3268(6) 0.090(4) Uani 1 1 d . . .
H41 H 0.2926 0.6828 0.3203 0.108 Uiso 1 1 calc R . .
C42 C 0.3066(6) 0.5778(8) 0.3908(5) 0.075(3) Uani 1 1 d . . .
H42 H 0.3156 0.6194 0.4294 0.090 Uiso 1 1 calc R . .
C43 C 0.3060(5) 0.4778(7) 0.3988(4) 0.053(2) Uani 1 1 d . . .
H43 H 0.3124 0.4511 0.4428 0.064 Uiso 1 1 calc R . .
C44 C 0.2960(5) 0.4165(6) 0.3427(4) 0.048(2) Uani 1 1 d . . .
H44 H 0.2971 0.3483 0.3485 0.058 Uiso 1 1 calc R . .
C45 C 0.3309(3) 0.0590(4) 0.1156(3) 0.0379(13) Uani 1 1 d . . .
H45 H 0.3209 0.0535 0.0674 0.046 Uiso 1 1 calc R . .
C46 C 0.3846(4) -0.0035(4) 0.1607(3) 0.0389(13) Uani 1 1 d . . .
H46 H 0.4075 -0.0545 0.1431 0.047 Uiso 1 1 calc R . .
C47 C 0.4060(3) 0.0070(4) 0.2324(3) 0.0360(12) Uani 1 1 d . . .
C48 C 0.3680(3) 0.0809(4) 0.2558(3) 0.0369(13) Uani 1 1 d . . .
C49 C 0.3164(3) 0.1418(4) 0.2068(3) 0.0328(12) Uani 1 1 d . . .
H49 H 0.2966 0.1972 0.2226 0.039 Uiso 1 1 calc R . .
C50 C 0.4673(3) -0.0567(4) 0.2828(3) 0.0410(14) Uani 1 1 d . . .
C51 C 0.4492(4) -0.1548(5) 0.2885(3) 0.0463(15) Uani 1 1 d . . .
C52 C 0.5058(5) -0.2102(6) 0.3396(4) 0.061(2) Uani 1 1 d . . .
H52 H 0.4939 -0.2764 0.3433 0.073 Uiso 1 1 calc R . .
C53 C 0.5773(5) -0.1749(6) 0.3846(4) 0.057(2) Uani 1 1 d . . .
H53 H 0.6135 -0.2142 0.4199 0.069 Uiso 1 1 calc R . .
C54 C 0.5952(4) -0.0772(6) 0.3763(3) 0.0580(19) Uani 1 1 d . . .
H54 H 0.6453 -0.0514 0.4061 0.070 Uiso 1 1 calc R . .
C55 C 0.5422(4) -0.0172(5) 0.3263(3) 0.0469(16) Uani 1 1 d . . .
C56 C 0.3807(5) 0.0986(6) 0.3303(4) 0.059(2) Uani 1 1 d . . .
H56A H 0.4167 0.0489 0.3591 0.089 Uiso 1 1 calc R . .
H56B H 0.3288 0.0961 0.3366 0.089 Uiso 1 1 calc R . .
H56C H 0.4052 0.1625 0.3441 0.089 Uiso 1 1 calc R . .
C57 C 0.3709(5) -0.1968(6) 0.2425(5) 0.064(2) Uani 1 1 d . . .
H57A H 0.3681 -0.2648 0.2547 0.096 Uiso 1 1 calc R . .
H57B H 0.3669 -0.1922 0.1940 0.096 Uiso 1 1 calc R . .
H57C H 0.3264 -0.1609 0.2485 0.096 Uiso 1 1 calc R . .
C58 C 0.5674(5) 0.0833(5) 0.3154(4) 0.064(2) Uani 1 1 d . . .
H58A H 0.5857 0.1183 0.3596 0.096 Uiso 1 1 calc R . .
H58B H 0.5215 0.1173 0.2818 0.096 Uiso 1 1 calc R . .
H58C H 0.6115 0.0798 0.2977 0.096 Uiso 1 1 calc R . .
Rh1 Rh 0.24040(7) 0.25017(3) 0.07241(6) 0.02388(11) Uani 1 1 d . . .
N1 N 0.3335(3) 0.3293(4) 0.1362(3) 0.0296(13) Uani 1 1 d . . .
N2 N 0.3054(3) 0.2148(4) 0.0127(3) 0.0268(12) Uani 1 1 d . . .
N3 N 0.1449(3) 0.1718(4) 0.0079(3) 0.0278(13) Uani 1 1 d . . .
N4 N 0.1739(3) 0.2851(5) 0.1310(3) 0.0274(12) Uani 1 1 d . . .
Cl1 Cl 0.19182(12) 0.38521(14) 0.00463(10) 0.0489(5) Uani 1 1 d . . .
N5 N 0.2922(3) 0.1274(3) 0.1370(2) 0.0194(11) Uani 1 1 d . . .
C59 C 0.087(3) 0.5332(12) 0.0642(15) 0.40(3) Uani 1 1 d . . .
H59A H 0.1407 0.5034 0.0816 0.595 Uiso 1 1 calc R . .
H59B H 0.0697 0.5466 0.1032 0.595 Uiso 1 1 calc R . .
H59C H 0.0893 0.5938 0.0404 0.595 Uiso 1 1 calc R . .
O1 O 0.0261(6) 0.4633(13) 0.0126(10) 0.306(12) Uani 1 1 d . . .
H1 H 0.0479 0.4371 -0.0129 0.460 Uiso 1 1 calc R . .

loop_
_atom_site_aniso_label
_atom_site_aniso_U_11
_atom_site_aniso_U_22
_atom_site_aniso_U_33
_atom_site_aniso_U_23
_atom_site_aniso_U_13
_atom_site_aniso_U_12
C1 0.035(4) 0.027(3) 0.015(3) -0.009(2) 0.000(3) 0.002(3)
C2 0.039(4) 0.049(4) 0.032(4) -0.007(3) 0.011(3) -0.004(3)
C3 0.025(3) 0.052(4) 0.030(4) -0.005(3) 0.007(3) -0.012(3)
C4 0.034(4) 0.043(4) 0.023(3) -0.003(3) 0.015(3) -0.006(3)
C5 0.022(3) 0.037(4) 0.025(4) 0.002(3) 0.010(3) 0.002(3)
C6 0.032(6) 0.031(4) 0.026(6) 0.007(3) 0.021(4) 0.009(3)
C7 0.034(4) 0.053(5) 0.024(3) -0.004(3) 0.008(3) 0.010(3)
C8 0.026(3) 0.050(4) 0.028(4) -0.005(3) 0.014(3) 0.002(3)
C9 0.037(4) 0.028(3) 0.023(3) 0.001(3) 0.011(3) 0.002(3)
C10 0.031(4) 0.038(3) 0.015(3) -0.004(3) 0.005(3) 0.002(3)
C11 0.031(4) 0.048(4) 0.025(4) 0.000(3) 0.016(3) -0.001(3)
C12 0.031(4) 0.069(5) 0.024(3) -0.015(3) 0.004(3) -0.010(3)
C13 0.030(4) 0.062(4) 0.034(4) -0.010(3) 0.008(3) 0.003(3)
C14 0.021(3) 0.041(4) 0.028(4) 0.005(3) 0.005(3) 0.003(3)
C15 0.032(4) 0.038(4) 0.026(4) 0.003(3) 0.013(3) -0.004(3)
C16 0.026(5) 0.041(5) 0.022(5) 0.002(3) 0.007(4) -0.005(3)
C17 0.028(4) 0.037(4) 0.031(4) 0.006(3) 0.020(3) 0.000(3)
C18 0.040(4) 0.040(4) 0.029(4) 0.000(3) 0.018(3) 0.007(3)
C19 0.031(4) 0.036(3) 0.019(3) -0.001(3) 0.010(3) 0.005(3)
C20 0.038(4) 0.029(3) 0.025(3) 0.001(3) 0.013(3) 0.002(3)
C21 0.023(3) 0.048(4) 0.025(3) 0.002(3) 0.007(3) 0.003(3)
C22 0.038(4) 0.056(4) 0.033(4) 0.003(3) 0.013(3) -0.008(3)
C23 0.028(4) 0.071(5) 0.052(5) 0.006(4) 0.016(3) -0.005(3)
C24 0.035(4) 0.061(5) 0.054(5) -0.004(4) 0.019(4) -0.004(3)
C25 0.029(6) 0.069(6) 0.086(9) -0.008(5) 0.019(6) 0.003(4)
C26 0.044(8) 0.051(7) 0.065(9) 0.012(3) 0.025(7) 0.006(3)
C27 0.029(3) 0.043(4) 0.023(3) -0.009(3) 0.008(3) -0.002(3)
C28 0.033(4) 0.057(5) 0.021(3) -0.004(3) 0.010(3) 0.000(3)
C29 0.039(5) 0.085(6) 0.028(4) -0.016(4) 0.015(4) 0.002(4)
C30 0.047(4) 0.065(5) 0.041(4) -0.027(4) 0.020(3) -0.009(4)
C31 0.062(5) 0.060(5) 0.070(6) -0.035(4) 0.034(4) -0.024(4)
C32 0.046(4) 0.065(5) 0.045(4) -0.009(3) 0.017(3) -0.007(3)
C33 0.028(3) 0.040(4) 0.031(4) -0.011(3) 0.010(3) -0.003(3)
C34 0.026(6) 0.055(7) 0.060(8) 0.009(3) 0.006(5) 0.004(3)
C35 0.036(7) 0.079(8) 0.090(10) 0.028(5) 0.022(7) 0.020(4)
C36 0.024(4) 0.090(6) 0.057(5) -0.004(5) 0.013(4) -0.002(4)
C37 0.048(5) 0.075(5) 0.040(4) 0.001(4) 0.028(4) -0.013(4)
C38 0.025(4) 0.072(5) 0.038(4) 0.010(4) 0.010(3) 0.003(3)
C39 0.033(4) 0.042(4) 0.028(4) -0.009(3) 0.014(3) -0.002(3)
C40 0.113(7) 0.032(3) 0.051(5) -0.011(3) 0.046(5) -0.010(4)
C41 0.172(12) 0.036(4) 0.083(8) -0.015(4) 0.071(8) -0.016(5)
C42 0.060(5) 0.096(8) 0.074(7) -0.058(6) 0.032(5) -0.034(5)
C43 0.036(4) 0.088(7) 0.027(4) -0.010(4) 0.002(3) 0.006(4)
C44 0.052(5) 0.053(5) 0.033(4) -0.004(3) 0.008(4) 0.010(4)
C45 0.044(3) 0.045(3) 0.023(3) 0.000(2) 0.010(2) 0.005(2)
C46 0.048(3) 0.035(3) 0.031(3) -0.003(2) 0.011(2) 0.008(2)
C47 0.038(3) 0.041(3) 0.028(3) 0.001(2) 0.012(2) 0.002(2)
C48 0.034(3) 0.039(3) 0.033(3) 0.005(2) 0.007(2) 0.003(2)
C49 0.033(3) 0.037(3) 0.026(3) 0.003(2) 0.008(2) -0.001(2)
C50 0.034(3) 0.049(3) 0.034(3) 0.001(2) 0.004(3) 0.008(2)
C51 0.048(4) 0.053(4) 0.039(4) 0.004(3) 0.017(3) 0.007(3)
C52 0.078(7) 0.054(4) 0.056(6) 0.016(3) 0.030(5) 0.029(4)
C53 0.043(4) 0.086(6) 0.042(4) 0.003(4) 0.014(4) 0.019(4)
C54 0.033(3) 0.092(5) 0.039(4) -0.014(3) 0.000(3) 0.016(3)
C55 0.035(3) 0.071(4) 0.032(3) -0.003(3) 0.009(3) 0.007(3)
C56 0.075(6) 0.066(4) 0.027(3) 0.013(3) 0.007(3) 0.015(4)
C57 0.063(5) 0.062(5) 0.059(5) 0.018(4) 0.012(4) 0.010(4)
C58 0.058(5) 0.060(5) 0.058(5) -0.004(3) 0.002(4) 0.002(4)
Rh1 0.02521(17) 0.02940(16) 0.01740(16) 0.00047(11) 0.00819(11) -0.00051(12)
N1 0.030(3) 0.037(3) 0.026(3) 0.007(2) 0.014(3) 0.000(2)
N2 0.034(4) 0.026(3) 0.022(3) -0.003(3) 0.012(3) 0.000(3)
N3 0.022(3) 0.035(3) 0.023(3) -0.010(2) 0.004(2) -0.006(2)
N4 0.025(3) 0.042(3) 0.015(3) 0.003(3) 0.007(2) 0.002(3)
Cl1 0.0498(11) 0.0551(10) 0.0397(10) 0.0170(8) 0.0139(9) 0.0117(9)
N5 0.027(3) 0.027(2) 0.005(2) 0.0020(16) 0.0072(18) 0.0145(19)
C59 0.94(9) 0.086(11) 0.26(3) -0.014(14) 0.32(4) 0.14(3)
O1 0.112(8) 0.40(2) 0.46(3) 0.36(2) 0.160(12) 0.139(11)

loop_
_atom_type_symbol
_atom_type_description
_atom_type_scat_dispersion_real
_atom_type_scat_dispersion_imag
_atom_type_scat_source
C C 0.0033 0.0016 'International Tables Vol C Tables 4.2.6.8 and 6.1.1.4'
H H 0.0000 0.0000 'International Tables Vol C Tables 4.2.6.8 and 6.1.1.4'
N N 0.0061 0.0033 'International Tables Vol C Tables 4.2.6.8 and 6.1.1.4'
O O 0.0106 0.0060 'International Tables Vol C Tables 4.2.6.8 and 6.1.1.4'
Cl Cl 0.1484 0.1585 'International Tables Vol C Tables 4.2.6.8 and 6.1.1.4'
Rh Rh -1.1178 0.9187 'International Tables Vol C Tables 4.2.6.8 and 6.1.1.4'

loop_
_geom_angle_atom_site_label_1
_geom_angle_atom_site_label_2
_geom_angle_atom_site_label_3
_geom_angle
_geom_angle_site_symmetry_1
_geom_angle_site_symmetry_3
_geom_angle_publ_flag
C20 C1 N1 127.3(6) . . ?
C20 C1 C2 126.1(6) . . ?
N1 C1 C2 106.5(6) . . ?
C3 C2 C1 109.0(6) . . ?
C2 C3 C4 108.5(6) . . ?
C5 C4 N1 127.1(6) . . ?
C5 C4 C3 125.9(6) . . ?
N1 C4 C3 107.1(6) . . ?
C6 C5 C4 124.6(7) . . ?
C6 C5 C21 117.7(7) . . ?
C4 C5 C21 117.7(6) . . ?
C5 C6 N2 126.9(9) . . ?
C5 C6 C7 124.9(10) . . ?
N2 C6 C7 108.2(8) . . ?
C8 C7 C6 107.8(8) . . ?
C7 C8 C9 107.2(6) . . ?
N2 C9 C10 124.9(6) . . ?
N2 C9 C8 109.2(6) . . ?
C10 C9 C8 125.8(6) . . ?
C9 C10 C11 125.8(6) . . ?
C9 C10 C27 116.8(6) . . ?
C11 C10 C27 117.5(6) . . ?
N3 C11 C10 126.1(6) . . ?
N3 C11 C12 110.7(6) . . ?
C10 C11 C12 123.2(7) . . ?
C13 C12 C11 106.0(6) . . ?
C12 C13 C14 106.8(7) . . ?
N3 C14 C15 125.4(6) . . ?
N3 C14 C13 110.0(6) . . ?
C15 C14 C13 124.6(6) . . ?
C14 C15 C16 125.9(8) . . ?
C14 C15 C33 118.7(6) . . ?
C16 C15 C33 115.3(7) . . ?
N4 C16 C15 124.7(10) . . ?
N4 C16 C17 110.3(8) . . ?
C15 C16 C17 124.9(10) . . ?
C18 C17 C16 106.9(7) . . ?
C17 C18 C19 108.6(6) . . ?
N4 C19 C20 126.1(6) . . ?
N4 C19 C18 108.2(6) . . ?
C20 C19 C18 125.7(6) . . ?
C1 C20 C19 124.1(6) . . ?
C1 C20 C39 117.4(6) . . ?
C19 C20 C39 118.4(7) . . ?
C22 C21 C26 115.8(9) . . ?
C22 C21 C5 122.7(6) . . ?
C26 C21 C5 121.3(8) . . ?
C21 C22 C23 123.1(8) . . ?
C24 C23 C22 119.5(8) . . ?
C23 C24 C25 121.4(9) . . ?
C24 C25 C26 118.1(11) . . ?
C21 C26 C25 122.0(11) . . ?
C28 C27 C32 118.2(6) . . ?
C28 C27 C10 123.8(6) . . ?
C32 C27 C10 117.9(6) . . ?
C27 C28 C29 121.2(7) . . ?
C30 C29 C28 119.2(8) . . ?
C31 C30 C29 120.8(7) . . ?
C30 C31 C32 121.5(8) . . ?
C31 C32 C27 119.1(8) . . ?
C34 C33 C38 122.4(9) . . ?
C34 C33 C15 119.4(8) . . ?
C38 C33 C15 118.2(6) . . ?
C33 C34 C35 117.8(12) . . ?
C36 C35 C34 123.1(11) . . ?
C35 C36 C37 119.0(9) . . ?
C36 C37 C38 119.4(8) . . ?
C33 C38 C37 118.0(7) . . ?
C40 C39 C44 119.5(7) . . ?
C40 C39 C20 122.0(7) . . ?
C44 C39 C20 118.5(6) . . ?
C39 C40 C41 121.3(8) . . ?
C42 C41 C40 120.6(8) . . ?
C41 C42 C43 118.9(8) . . ?
C42 C43 C44 120.6(8) . . ?
C43 C44 C39 119.0(8) . . ?
N5 C45 C46 122.4(5) . . ?
C45 C46 C47 120.6(5) . . ?
C46 C47 C48 117.6(5) . . ?
C46 C47 C50 121.8(5) . . ?
C48 C47 C50 120.6(5) . . ?
C49 C48 C47 117.7(5) . . ?
C49 C48 C56 118.0(5) . . ?
C47 C48 C56 124.3(5) . . ?
N5 C49 C48 124.0(5) . . ?
C51 C50 C55 120.5(5) . . ?
C51 C50 C47 119.7(5) . . ?
C55 C50 C47 119.7(5) . . ?
C52 C51 C50 117.9(7) . . ?
C52 C51 C57 121.4(7) . . ?
C50 C51 C57 120.7(6) . . ?
C53 C52 C51 123.9(8) . . ?
C52 C53 C54 117.0(7) . . ?
C55 C54 C53 122.6(6) . . ?
C54 C55 C50 117.9(6) . . ?
C54 C55 C58 120.3(6) . . ?
C50 C55 C58 121.6(6) . . ?
N1 Rh1 N2 90.8(2) . . ?
N1 Rh1 N4 89.9(2) . . ?
N2 Rh1 N4 179.2(3) . . ?
N1 Rh1 N3 179.1(3) . . ?
N2 Rh1 N3 89.8(2) . . ?
N4 Rh1 N3 89.4(2) . . ?
N1 Rh1 N5 87.59(19) . . ?
N2 Rh1 N5 88.7(2) . . ?
N4 Rh1 N5 91.6(2) . . ?
N3 Rh1 N5 93.1(2) . . ?
N1 Rh1 Cl1 89.72(16) . . ?
N2 Rh1 Cl1 89.78(18) . . ?
N4 Rh1 Cl1 89.94(17) . . ?
N3 Rh1 Cl1 89.63(16) . . ?
N5 Rh1 Cl1 176.88(19) . . ?
C1 N1 C4 108.8(5) . . ?
C1 N1 Rh1 126.0(5) . . ?
C4 N1 Rh1 125.2(4) . . ?
C9 N2 C6 107.6(7) . . ?
C9 N2 Rh1 127.0(5) . . ?
C6 N2 Rh1 125.3(6) . . ?
C11 N3 C14 106.4(5) . . ?
C11 N3 Rh1 126.4(5) . . ?
C14 N3 Rh1 126.9(4) . . ?
C16 N4 C19 105.9(7) . . ?
C16 N4 Rh1 127.3(6) . . ?
C19 N4 Rh1 126.5(5) . . ?
C45 N5 C49 116.9(5) . . ?
C45 N5 Rh1 120.6(4) . . ?
C49 N5 Rh1 116.2(3) . . ?

loop_
_geom_bond_atom_site_label_1
_geom_bond_atom_site_label_2
_geom_bond_distance
_geom_bond_site_symmetry_2
_geom_bond_publ_flag
C1 C20 1.378(10) . ?
C1 N1 1.389(8) . ?
C1 C2 1.449(10) . ?
C2 C3 1.336(10) . ?
C3 C4 1.439(9) . ?
C4 C5 1.378(9) . ?
C4 N1 1.397(9) . ?
C5 C6 1.378(12) . ?
C5 C21 1.464(9) . ?
C6 N2 1.391(13) . ?
C6 C7 1.438(13) . ?
C7 C8 1.363(10) . ?
C8 C9 1.439(10) . ?
C9 N2 1.368(8) . ?
C9 C10 1.395(9) . ?
C10 C11 1.397(10) . ?
C10 C27 1.533(9) . ?
C11 N3 1.347(8) . ?
C11 C12 1.446(9) . ?
C12 C13 1.352(10) . ?
C13 C14 1.442(9) . ?
C14 N3 1.360(8) . ?
C14 C15 1.384(10) . ?
C15 C16 1.413(12) . ?
C15 C33 1.560(10) . ?
C16 N4 1.363(13) . ?
C16 C17 1.436(14) . ?
C17 C18 1.320(10) . ?
C18 C19 1.441(10) . ?
C19 N4 1.389(8) . ?
C19 C20 1.390(9) . ?
C20 C39 1.484(9) . ?
C21 C22 1.388(10) . ?
C21 C26 1.395(15) . ?
C22 C23 1.394(10) . ?
C23 C24 1.348(11) . ?
C24 C25 1.382(16) . ?
C25 C26 1.43(2) . ?
C27 C28 1.351(9) . ?
C27 C32 1.414(10) . ?
C28 C29 1.422(10) . ?
C29 C30 1.356(11) . ?
C30 C31 1.333(13) . ?
C31 C32 1.397(11) . ?
C33 C34 1.352(14) . ?
C33 C38 1.370(10) . ?
C34 C35 1.37(2) . ?
C35 C36 1.346(14) . ?
C36 C37 1.376(12) . ?
C37 C38 1.419(11) . ?
C39 C40 1.344(10) . ?
C39 C44 1.406(10) . ?
C40 C41 1.393(12) . ?
C41 C42 1.360(14) . ?
C42 C43 1.394(13) . ?
C43 C44 1.395(11) . ?
C45 N5 1.336(7) . ?
C45 C46 1.373(7) . ?
C46 C47 1.398(8) . ?
C47 C48 1.405(8) . ?
C47 C50 1.493(8) . ?
C48 C49 1.381(7) . ?
C48 C56 1.493(9) . ?
C49 N5 1.362(7) . ?
C50 C51 1.410(9) . ?
C50 C55 1.419(8) . ?
C51 C52 1.394(9) . ?
C51 C57 1.490(11) . ?
C52 C53 1.365(12) . ?
C53 C54 1.412(11) . ?
C54 C55 1.392(9) . ?
C55 C58 1.503(10) . ?
Rh1 N1 2.024(5) . ?
Rh1 N2 2.033(6) . ?
Rh1 N4 2.035(6) . ?
Rh1 N3 2.048(5) . ?
Rh1 N5 2.151(4) . ?
Rh1 Cl1 2.307(2) . ?
C59 O1 1.55(3) . ?

loop_
_geom_torsion_atom_site_label_1
_geom_torsion_atom_site_label_2
_geom_torsion_atom_site_label_3
_geom_torsion_atom_site_label_4
_geom_torsion
_geom_torsion_site_symmetry_1
_geom_torsion_site_symmetry_2
_geom_torsion_site_symmetry_3
_geom_torsion_site_symmetry_4
_geom_torsion_publ_flag
C20 C1 C2 C3 177.7(6) . . . . ?
N1 C1 C2 C3 -1.6(8) . . . . ?
C1 C2 C3 C4 2.1(8) . . . . ?
C2 C3 C4 C5 178.0(7) . . . . ?
C2 C3 C4 N1 -1.8(8) . . . . ?
N1 C4 C5 C6 -0.6(11) . . . . ?
C3 C4 C5 C6 179.5(7) . . . . ?
N1 C4 C5 C21 179.7(6) . . . . ?
C3 C4 C5 C21 -0.1(10) . . . . ?
C4 C5 C6 N2 -0.8(12) . . . . ?
C21 C5 C6 N2 178.9(7) . . . . ?
C4 C5 C6 C7 179.3(7) . . . . ?
C21 C5 C6 C7 -1.1(11) . . . . ?
C5 C6 C7 C8 177.7(7) . . . . ?
N2 C6 C7 C8 -2.3(9) . . . . ?
C6 C7 C8 C9 2.2(8) . . . . ?
C7 C8 C9 N2 -1.5(8) . . . . ?
C7 C8 C9 C10 -178.9(7) . . . . ?
N2 C9 C10 C11 2.2(11) . . . . ?
C8 C9 C10 C11 179.3(6) . . . . ?
N2 C9 C10 C27 -178.3(6) . . . . ?
C8 C9 C10 C27 -1.2(10) . . . . ?
C9 C10 C11 N3 -4.5(11) . . . . ?
C27 C10 C11 N3 176.1(6) . . . . ?
C9 C10 C11 C12 172.0(7) . . . . ?
C27 C10 C11 C12 -7.5(10) . . . . ?
N3 C11 C12 C13 -0.8(9) . . . . ?
C10 C11 C12 C13 -177.7(7) . . . . ?
C11 C12 C13 C14 0.5(9) . . . . ?
C12 C13 C14 N3 0.0(9) . . . . ?
C12 C13 C14 C15 179.4(7) . . . . ?
N3 C14 C15 C16 1.9(12) . . . . ?
C13 C14 C15 C16 -177.5(7) . . . . ?
N3 C14 C15 C33 179.4(6) . . . . ?
C13 C14 C15 C33 0.1(10) . . . . ?
C14 C15 C16 N4 0.9(13) . . . . ?
C33 C15 C16 N4 -176.7(7) . . . . ?
C14 C15 C16 C17 177.9(7) . . . . ?
C33 C15 C16 C17 0.3(11) . . . . ?
N4 C16 C17 C18 1.1(9) . . . . ?
C15 C16 C17 C18 -176.2(8) . . . . ?
C16 C17 C18 C19 0.2(8) . . . . ?
C17 C18 C19 N4 -1.4(8) . . . . ?
C17 C18 C19 C20 177.6(6) . . . . ?
N1 C1 C20 C19 3.0(11) . . . . ?
C2 C1 C20 C19 -176.2(6) . . . . ?
N1 C1 C20 C39 -175.1(6) . . . . ?
C2 C1 C20 C39 5.8(10) . . . . ?
N4 C19 C20 C1 -0.6(11) . . . . ?
C18 C19 C20 C1 -179.4(6) . . . . ?
N4 C19 C20 C39 177.4(6) . . . . ?
C18 C19 C20 C39 -1.4(10) . . . . ?
C6 C5 C21 C22 83.7(9) . . . . ?
C4 C5 C21 C22 -96.6(9) . . . . ?
C6 C5 C21 C26 -92.2(11) . . . . ?
C4 C5 C21 C26 87.5(11) . . . . ?
C26 C21 C22 C23 -1.4(13) . . . . ?
C5 C21 C22 C23 -177.5(7) . . . . ?
C21 C22 C23 C24 1.9(13) . . . . ?
C22 C23 C24 C25 -2.5(15) . . . . ?
C23 C24 C25 C26 2.5(18) . . . . ?
C22 C21 C26 C25 1.4(18) . . . . ?
C5 C21 C26 C25 177.6(11) . . . . ?
C24 C25 C26 C21 -2(2) . . . . ?
C9 C10 C27 C28 -65.5(9) . . . . ?
C11 C10 C27 C28 114.0(8) . . . . ?
C9 C10 C27 C32 116.6(7) . . . . ?
C11 C10 C27 C32 -63.9(9) . . . . ?
C32 C27 C28 C29 -0.3(11) . . . . ?
C10 C27 C28 C29 -178.2(6) . . . . ?
C27 C28 C29 C30 0.1(11) . . . . ?
C28 C29 C30 C31 0.1(12) . . . . ?
C29 C30 C31 C32 -0.1(14) . . . . ?
C30 C31 C32 C27 -0.1(13) . . . . ?
C28 C27 C32 C31 0.3(11) . . . . ?
C10 C27 C32 C31 178.3(7) . . . . ?
C14 C15 C33 C34 -83.5(10) . . . . ?
C16 C15 C33 C34 94.3(10) . . . . ?
C14 C15 C33 C38 93.9(8) . . . . ?
C16 C15 C33 C38 -88.3(9) . . . . ?
C38 C33 C34 C35 4.1(19) . . . . ?
C15 C33 C34 C35 -178.6(11) . . . . ?
C33 C34 C35 C36 -5(2) . . . . ?
C34 C35 C36 C37 4(2) . . . . ?
C35 C36 C37 C38 -1.9(15) . . . . ?
C34 C33 C38 C37 -1.9(13) . . . . ?
C15 C33 C38 C37 -179.2(6) . . . . ?
C36 C37 C38 C33 0.7(12) . . . . ?
C1 C20 C39 C40 73.9(10) . . . . ?
C19 C20 C39 C40 -104.3(9) . . . . ?
C1 C20 C39 C44 -107.0(8) . . . . ?
C19 C20 C39 C44 74.8(9) . . . . ?
C44 C39 C40 C41 -0.6(15) . . . . ?
C20 C39 C40 C41 178.4(9) . . . . ?
C39 C40 C41 C42 1.4(18) . . . . ?
C40 C41 C42 C43 -2.3(17) . . . . ?
C41 C42 C43 C44 2.5(14) . . . . ?
C42 C43 C44 C39 -1.7(13) . . . . ?
C40 C39 C44 C43 0.8(12) . . . . ?
C20 C39 C44 C43 -178.3(7) . . . . ?
N5 C45 C46 C47 -5.2(9) . . . . ?
C45 C46 C47 C48 2.6(9) . . . . ?
C45 C46 C47 C50 -176.9(6) . . . . ?
C46 C47 C48 C49 -4.3(8) . . . . ?
C50 C47 C48 C49 175.2(5) . . . . ?
C46 C47 C48 C56 176.7(6) . . . . ?
C50 C47 C48 C56 -3.8(10) . . . . ?
C47 C48 C49 N5 8.8(9) . . . . ?
C56 C48 C49 N5 -172.1(6) . . . . ?
C46 C47 C50 C51 -69.7(8) . . . . ?
C48 C47 C50 C51 110.8(7) . . . . ?
C46 C47 C50 C55 112.4(7) . . . . ?
C48 C47 C50 C55 -67.0(9) . . . . ?
C55 C50 C51 C52 2.3(10) . . . . ?
C47 C50 C51 C52 -175.6(6) . . . . ?
C55 C50 C51 C57 -179.4(7) . . . . ?
C47 C50 C51 C57 2.8(10) . . . . ?
C50 C51 C52 C53 0.4(12) . . . . ?
C57 C51 C52 C53 -177.9(9) . . . . ?
C51 C52 C53 C54 -2.4(13) . . . . ?
C52 C53 C54 C55 1.8(11) . . . . ?
C53 C54 C55 C50 0.7(11) . . . . ?
C53 C54 C55 C58 -174.3(7) . . . . ?
C51 C50 C55 C54 -2.8(10) . . . . ?
C47 C50 C55 C54 175.1(6) . . . . ?
C51 C50 C55 C58 172.2(7) . . . . ?
C47 C50 C55 C58 -10.0(10) . . . . ?
C20 C1 N1 C4 -178.9(6) . . . . ?
C2 C1 N1 C4 0.4(7) . . . . ?
C20 C1 N1 Rh1 -1.9(9) . . . . ?
C2 C1 N1 Rh1 177.4(4) . . . . ?
C5 C4 N1 C1 -179.0(6) . . . . ?
C3 C4 N1 C1 0.8(7) . . . . ?
C5 C4 N1 Rh1 4.0(10) . . . . ?
C3 C4 N1 Rh1 -176.2(4) . . . . ?
N2 Rh1 N1 C1 179.1(5) . . . . ?
N4 Rh1 N1 C1 -0.6(5) . . . . ?
N3 Rh1 N1 C1 45(19) . . . . ?
N5 Rh1 N1 C1 -92.2(5) . . . . ?
Cl1 Rh1 N1 C1 89.4(5) . . . . ?
N2 Rh1 N1 C4 -4.4(5) . . . . ?
N4 Rh1 N1 C4 175.9(5) . . . . ?
N3 Rh1 N1 C4 -138(18) . . . . ?
N5 Rh1 N1 C4 84.3(5) . . . . ?
Cl1 Rh1 N1 C4 -94.1(5) . . . . ?
C10 C9 N2 C6 177.5(7) . . . . ?
C8 C9 N2 C6 0.1(8) . . . . ?
C10 C9 N2 Rh1 0.3(9) . . . . ?
C8 C9 N2 Rh1 -177.2(5) . . . . ?
C5 C6 N2 C9 -178.6(7) . . . . ?
C7 C6 N2 C9 1.3(8) . . . . ?
C5 C6 N2 Rh1 -1.3(11) . . . . ?
C7 C6 N2 Rh1 178.6(5) . . . . ?
N1 Rh1 N2 C9 180.0(5) . . . . ?
N4 Rh1 N2 C9 -20(23) . . . . ?
N3 Rh1 N2 C9 -0.7(5) . . . . ?
N5 Rh1 N2 C9 92.4(5) . . . . ?
Cl1 Rh1 N2 C9 -90.3(5) . . . . ?
N1 Rh1 N2 C6 3.2(6) . . . . ?
N4 Rh1 N2 C6 163(23) . . . . ?
N3 Rh1 N2 C6 -177.4(6) . . . . ?
N5 Rh1 N2 C6 -84.4(6) . . . . ?
Cl1 Rh1 N2 C6 92.9(6) . . . . ?
C10 C11 N3 C14 177.6(7) . . . . ?
C12 C11 N3 C14 0.8(8) . . . . ?
C10 C11 N3 Rh1 3.8(10) . . . . ?
C12 C11 N3 Rh1 -173.0(5) . . . . ?
C15 C14 N3 C11 -179.9(6) . . . . ?
C13 C14 N3 C11 -0.5(7) . . . . ?
C15 C14 N3 Rh1 -6.2(9) . . . . ?
C13 C14 N3 Rh1 173.2(5) . . . . ?
N1 Rh1 N3 C11 132(18) . . . . ?
N2 Rh1 N3 C11 -1.3(6) . . . . ?
N4 Rh1 N3 C11 178.5(6) . . . . ?
N5 Rh1 N3 C11 -89.9(6) . . . . ?
Cl1 Rh1 N3 C11 88.5(5) . . . . ?
N1 Rh1 N3 C14 -40(19) . . . . ?
N2 Rh1 N3 C14 -173.8(5) . . . . ?
N4 Rh1 N3 C14 5.9(5) . . . . ?
N5 Rh1 N3 C14 97.6(5) . . . . ?
Cl1 Rh1 N3 C14 -84.0(5) . . . . ?
C15 C16 N4 C19 175.4(7) . . . . ?
C17 C16 N4 C19 -2.0(8) . . . . ?
C15 C16 N4 Rh1 1.0(12) . . . . ?
C17 C16 N4 Rh1 -176.3(5) . . . . ?
C20 C19 N4 C16 -176.9(7) . . . . ?
C18 C19 N4 C16 2.0(8) . . . . ?
C20 C19 N4 Rh1 -2.5(10) . . . . ?
C18 C19 N4 Rh1 176.5(4) . . . . ?
N1 Rh1 N4 C16 175.9(7) . . . . ?
N2 Rh1 N4 C16 16(23) . . . . ?
N3 Rh1 N4 C16 -3.5(7) . . . . ?
N5 Rh1 N4 C16 -96.6(7) . . . . ?
Cl1 Rh1 N4 C16 86.1(6) . . . . ?
N1 Rh1 N4 C19 2.6(5) . . . . ?
N2 Rh1 N4 C19 -157(23) . . . . ?
N3 Rh1 N4 C19 -176.8(5) . . . . ?
N5 Rh1 N4 C19 90.2(5) . . . . ?
Cl1 Rh1 N4 C19 -87.1(5) . . . . ?
C46 C45 N5 C49 9.0(9) . . . . ?
C46 C45 N5 Rh1 160.0(5) . . . . ?
C48 C49 N5 C45 -11.0(9) . . . . ?
C48 C49 N5 Rh1 -163.3(5) . . . . ?
N1 Rh1 N5 C45 -105.0(5) . . . . ?
N2 Rh1 N5 C45 -14.1(5) . . . . ?
N4 Rh1 N5 C45 165.2(5) . . . . ?
N3 Rh1 N5 C45 75.7(5) . . . . ?
Cl1 Rh1 N5 C45 -75(3) . . . . ?
N1 Rh1 N5 C49 46.2(5) . . . . ?
N2 Rh1 N5 C49 137.1(5) . . . . ?
N4 Rh1 N5 C49 -43.6(5) . . . . ?
N3 Rh1 N5 C49 -133.1(5) . . . . ?
Cl1 Rh1 N5 C49 77(3) . . . . ?
